data_7110435
loop_
_publ_author_name
'Shirasawa, Nobuhiko'
'Akita, Munetaka'
'Hikichi, Shiro'
'Moro-oka, Yoshihiko'

_publ_section_title
;
 Thermally stable coordinatively unsaturated alkyl complexes resistant to
 \b-hydride elimination: TpiPrM--CH2CH3 (M = Co, Fe)
;
_journal_issue 5
_journal_name_full 'Chemical Communications'
_journal_page_first 417
_journal_paper_doi 10.1039/a809441a
_journal_year 1999
_chemical_formula_sum 'C31 H51 B N6 Ni O2'
_chemical_formula_weight 609.30
_chemical_name_common 'compound 3c '
_chemical_name_systematic
; 
 ? 
;
_space_group_IT_number 14
_symmetry_space_group_name_Hall '-P 2yn'
_symmetry_space_group_name_H-M 'P 1 21/n 1'
_atom_sites_solution_hydrogens geom
_atom_sites_solution_primary direct
_atom_sites_solution_secondary difmap
_audit_creation_method SHELXL
_cell_angle_alpha 90.00
_cell_angle_beta 97.02(2)
_cell_angle_gamma 90.00
_cell_formula_units_Z 4
_cell_length_a 9.968(5)
_cell_length_b 15.820(2)
_cell_length_c 21.570(2)
_cell_measurement_temperature 293(2)
_cell_volume 3376.0(18)
_computing_structure_refinement 'SHELXL-93 (Sheldrick, 1993)'
_computing_structure_solution 'SHELXS-86 (Sheldrick, 1990)'
_diffrn_ambient_temperature 293(2)
_diffrn_radiation_monochromator graphite
_diffrn_radiation_source 'rotating anode'
_diffrn_radiation_type MoK?Ga
_diffrn_radiation_wavelength 0.71070
_diffrn_reflns_av_R_equivalents 0.0000
_diffrn_reflns_av_sigmaI/netI 0.0222
_diffrn_reflns_limit_h_max 12
_diffrn_reflns_limit_h_min 0
_diffrn_reflns_limit_k_max 20
_diffrn_reflns_limit_k_min 0
_diffrn_reflns_limit_l_max 26
_diffrn_reflns_limit_l_min -26
_diffrn_reflns_number 6368
_diffrn_reflns_theta_max 27.57
_diffrn_reflns_theta_min 1.60
_exptl_absorpt_coefficient_mu 0.610
_exptl_crystal_density_diffrn 1.199
_exptl_crystal_F_000 1312
_refine_diff_density_max 1.209
_refine_diff_density_min -1.406
_refine_diff_density_rms 0.135
_refine_ls_extinction_method none
_refine_ls_goodness_of_fit_all 1.990
_refine_ls_goodness_of_fit_obs 2.025
_refine_ls_matrix_type full
_refine_ls_number_parameters 431
_refine_ls_number_reflns 6368
_refine_ls_number_restraints 0
_refine_ls_restrained_S_all 1.990
_refine_ls_restrained_S_obs 2.025
_refine_ls_R_factor_all 0.0881
_refine_ls_R_factor_obs 0.0844
_refine_ls_shift/esd_max 0.080
_refine_ls_shift/esd_mean 0.003
_refine_ls_structure_factor_coef Fsqd
_refine_ls_weighting_details 'w=1/[?Gs^2^(Fo^2^)+(0.1000P)^2^+0.0000P] where P=(Fo^2^+2Fc^2^)/3'
_refine_ls_weighting_scheme calc
_refine_ls_wR_factor_all 0.2375
_refine_ls_wR_factor_obs 0.2337
_reflns_number_observed 5974
_reflns_number_total 6368
_reflns_observed_criterion >2sigma(I)
_cod_data_source_file 809441asup1.cif
_cod_data_source_block shelxl2
_cod_depositor_comments
;
The following automatic conversions were performed:

'_refine_ls_weighting_scheme' value 'calc
w=1/[?Gs^2^(Fo^2^)+(0.1000P)^2^+0.0000P] where P=(Fo^2^+2Fc^2^)/3'
was changed to 'calc'. New tag '_refine_ls_weighting_details' was
created. The value of the new tag was set to
'w=1/[?Gs^2^(Fo^2^)+(0.1000P)^2^+0.0000P] where P=(Fo^2^+2Fc^2^)/3'.

Automatic conversion script
Id: cif_fix_values 3143 2015-03-26 13:38:13Z robertas 
;
_cod_original_cell_volume 3376.2(18)
_cod_database_code 7110435

loop_
_symmetry_equiv_pos_as_xyz
'x, y, z'
'-x+1/2, y+1/2, -z+1/2'
'-x, -y, -z'
'x-1/2, -y-1/2, z-1/2'

loop_
_atom_site_aniso_label
_atom_site_aniso_U_11
_atom_site_aniso_U_22
_atom_site_aniso_U_33
_atom_site_aniso_U_23
_atom_site_aniso_U_13
_atom_site_aniso_U_12
Ni1 0.0249(3) 0.0302(3) 0.0508(3) -0.0002(2) 0.0059(2) 0.0010(2)
O1 0.040(2) 0.061(2) 0.143(4) 0.031(2) 0.006(2) 0.018(2)
O2 0.032(2) 0.082(3) 0.173(4) 0.045(3) 0.022(2) 0.005(2)
N11 0.0274(15) 0.0338(15) 0.061(2) 0.0026(12) 0.0085(13) 0.0010(12)
N12 0.0284(15) 0.0300(14) 0.056(2) 0.0017(12) 0.0059(12) 0.0017(11)
N21 0.0301(15) 0.0338(14) 0.046(2) -0.0009(11) 0.0088(12) 0.0019(11)
N22 0.0250(14) 0.0331(14) 0.061(2) -0.0008(13) 0.0137(13) 0.0046(11)
N31 0.0286(15) 0.0312(14) 0.056(2) 0.0005(12) 0.0020(12) 0.0018(11)
N32 0.0249(14) 0.0318(14) 0.060(2) 0.0006(12) 0.0019(12) 0.0004(11)
C1 0.038(2) 0.035(2) 0.060(2) 0.0017(15) 0.002(2) 0.0066(15)
C2 0.048(2) 0.033(2) 0.059(2) 0.0046(15) 0.003(2) 0.000(2)
C3 0.078(3) 0.034(2) 0.079(3) 0.003(2) 0.002(2) -0.002(2)
C4 0.048(3) 0.044(2) 0.076(3) 0.014(2) 0.007(2) -0.001(2)
C11 0.038(2) 0.037(2) 0.067(2) 0.005(2) 0.013(2) 0.001(2)
C12 0.052(3) 0.032(2) 0.078(3) 0.013(2) 0.008(2) 0.004(2)
C13 0.038(2) 0.037(2) 0.071(3) 0.004(2) -0.002(2) 0.006(2)
C14 0.046(3) 0.045(2) 0.116(4) 0.014(2) 0.030(3) -0.003(2)
C15 0.057(4) 0.094(5) 0.307(14) 0.097(7) 0.025(6) -0.010(4)
C16 0.083(5) 0.103(6) 0.180(8) -0.039(6) 0.021(5) -0.020(4)
C17 0.040(2) 0.046(2) 0.109(4) 0.010(2) -0.007(2) 0.007(2)
C18 0.083(4) 0.091(5) 0.103(4) 0.005(4) -0.016(3) 0.026(4)
C19 0.063(4) 0.140(7) 0.134(6) 0.007(5) 0.014(4) 0.042(4)
C21 0.043(2) 0.032(2) 0.047(2) -0.0009(13) 0.0110(15) 0.0045(15)
C22 0.059(3) 0.047(2) 0.051(2) 0.003(2) 0.018(2) 0.009(2)
C23 0.046(2) 0.040(2) 0.061(2) 0.008(2) 0.023(2) 0.006(2)
C24 0.050(3) 0.047(2) 0.057(2) -0.005(2) -0.003(2) 0.008(2)
C25 0.084(8) 0.050(5) 0.162(14) -0.018(7) -0.029(10) -0.013(5)
C25A 0.058(9) 0.117(15) 0.171(21) -0.049(16) -0.009(13) -0.016(8)
C26 0.083(9) 0.051(6) 0.074(7) 0.014(5) -0.025(6) 0.002(5)
C26A 0.085(10) 0.083(10) 0.060(7) -0.003(6) -0.007(6) 0.007(7)
C27 0.046(2) 0.059(3) 0.087(3) 0.012(2) 0.037(2) 0.015(2)
C28 0.086(10) 0.081(11) 0.153(15) -0.007(9) 0.066(11) 0.022(8)
C28A 0.083(12) 0.046(7) 0.172(22) 0.016(10) 0.072(15) 0.021(7)
C29 0.033(5) 0.089(8) 0.085(9) 0.006(7) 0.033(5) -0.012(5)
C29A 0.081(11) 0.063(8) 0.137(18) 0.025(10) 0.094(12) 0.006(7)
C31 0.036(2) 0.034(2) 0.049(2) 0.0002(14) 0.0004(14) 0.0039(14)
C32 0.045(2) 0.036(2) 0.063(2) -0.006(2) -0.004(2) 0.000(2)
C33 0.036(2) 0.031(2) 0.069(2) 0.003(2) -0.005(2) -0.0020(14)
C34 0.046(2) 0.045(2) 0.047(2) -0.0022(15) 0.001(2) 0.009(2)
C35 0.087(4) 0.052(3) 0.090(4) -0.010(2) 0.034(3) 0.010(3)
C36 0.058(3) 0.069(3) 0.075(3) 0.014(2) 0.025(2) 0.010(2)
C37 0.035(2) 0.047(2) 0.102(3) -0.003(2) 0.001(2) -0.008(2)
C38 0.046(6) 0.057(6) 0.299(25) -0.023(10) 0.056(10) -0.020(5)
C38A 0.039(7) 0.110(13) 0.127(14) -0.006(10) 0.031(8) -0.013(7)
C39 0.041(5) 0.117(9) 0.092(7) -0.002(6) -0.022(4) 0.009(5)
C39A 0.037(8) 0.230(30) 0.148(18) -0.040(17) -0.026(10) -0.038(12)
B1 0.023(2) 0.033(2) 0.065(2) -0.001(2) 0.005(2) 0.0015(15)

loop_
_atom_site_label
_atom_site_type_symbol
_atom_site_fract_x
_atom_site_fract_y
_atom_site_fract_z
_atom_site_U_iso_or_equiv
_atom_site_thermal_displace_type
_atom_site_occupancy
_atom_site_calc_flag
_atom_site_refinement_flags
Ni1 Ni 0.15665(4) 0.16045(3) 0.82390(2) 0.0352(2) Uani 1 d .
O1 O -0.0250(3) 0.2906(2) 0.7863(2) 0.0820(12) Uani 1 d .
O2 O -0.1219(4) 0.1231(3) 0.8382(3) 0.095(2) Uani 1 d .
N11 N 0.2551(3) 0.0537(2) 0.85991(15) 0.0406(7) Uani 1 d .
N12 N 0.3934(3) 0.0571(2) 0.86301(14) 0.0382(6) Uani 1 d .
N21 N 0.2616(3) 0.1431(2) 0.75063(14) 0.0364(6) Uani 1 d .
N22 N 0.3991(3) 0.1378(2) 0.7646(2) 0.0391(7) Uani 1 d .
N31 N 0.2969(3) 0.2275(2) 0.88015(14) 0.0390(6) Uani 1 d .
N32 N 0.4271(3) 0.2138(2) 0.86837(15) 0.0392(6) Uani 1 d .
C1 C 0.0893(4) 0.2677(2) 0.7883(2) 0.0450(8) Uani 1 d .
C2 C 0.1935(4) 0.3233(2) 0.7616(2) 0.0468(9) Uani 1 d .
C3 C 0.1690(6) 0.4166(3) 0.7718(2) 0.0643(12) Uani 1 d .
H3A H 0.1688(29) 0.4273(4) 0.8156(3) 0.064 Uiso 1 calc R
H3B H 0.0832(14) 0.4326(5) 0.7497(11) 0.064 Uiso 1 calc R
H3C H 0.2394(16) 0.4491(3) 0.7565(12) 0.064 Uiso 1 calc R
C4 C -0.0124(5) 0.1358(3) 0.8336(2) 0.0560(11) Uani 1 d .
C11 C 0.2248(4) -0.0208(2) 0.8838(2) 0.0468(9) Uani 1 d .
C12 C 0.3429(5) -0.0650(3) 0.9030(2) 0.0540(10) Uani 1 d .
C13 C 0.4478(4) -0.0145(3) 0.8899(2) 0.0497(9) Uani 1 d .
C14 C 0.0807(5) -0.0480(3) 0.8853(3) 0.0672(14) Uani 1 d .
C15 C 0.0692(7) -0.1293(5) 0.9140(6) 0.152(5) Uani 1 d .
H15A H -0.0238(11) -0.1401(19) 0.9187(29) 0.152 Uiso 1 calc R
H15B H 0.1221(53) -0.1298(14) 0.9543(13) 0.152 Uiso 1 calc R
H15C H 0.1017(61) -0.1722(6) 0.8881(15) 0.152 Uiso 1 calc R
C16 C 0.0184(8) -0.0742(6) 0.8152(4) 0.122(3) Uani 1 d .
H16A H 0.0552(38) -0.0382(20) 0.7857(4) 0.122 Uiso 1 calc R
H16B H -0.0781(9) -0.0681(30) 0.8108(8) 0.122 Uiso 1 calc R
H16C H 0.0411(42) -0.1320(11) 0.8076(9) 0.122 Uiso 1 calc R
C17 C 0.5978(5) -0.0311(3) 0.9010(3) 0.0665(13) Uani 1 d .
C18 C 0.6306(7) -0.0890(5) 0.9599(3) 0.095(2) Uani 1 d .
H18A H 0.6019(38) -0.1457(7) 0.9496(6) 0.095 Uiso 1 calc R
H18B H 0.5838(33) -0.0682(16) 0.9931(7) 0.095 Uiso 1 calc R
H18C H 0.7262(9) -0.0884(21) 0.9729(12) 0.095 Uiso 1 calc R
C19 C 0.6507(7) -0.0667(6) 0.8506(4) 0.112(3) Uani 1 d .
H19A H 0.6089(35) -0.0413(22) 0.8126(4) 0.112 Uiso 1 calc R
H19B H 0.6334(41) -0.1264(8) 0.8496(13) 0.112 Uiso 1 calc R
H19C H 0.7464(11) -0.0569(25) 0.8546(12) 0.112 Uiso 1 calc R
C21 C 0.2305(4) 0.1366(2) 0.6893(2) 0.0404(8) Uani 1 d .
C22 C 0.3487(5) 0.1282(3) 0.6613(2) 0.0511(10) Uani 1 d .
C23 C 0.4532(4) 0.1287(3) 0.7091(2) 0.0478(9) Uani 1 d .
C24 C 0.0856(5) 0.1355(3) 0.6594(2) 0.0518(10) Uani 1 d .
C25 C 0.0454(16) 0.0460(8) 0.6297(8) 0.102(6) Uani 0.51 d P
C25A C 0.0397(22) 0.0489(16) 0.6671(13) 0.117(9) Uani 0.49 d P
C26 C 0.0438(14) 0.2042(7) 0.6132(6) 0.072(3) Uani 0.51 d P
C26A C 0.0889(16) 0.1732(10) 0.5909(6) 0.077(4) Uani 0.49 d P
C27 C 0.6029(5) 0.1203(3) 0.7077(3) 0.0612(12) Uani 1 d .
C28 C 0.6157(18) 0.0591(11) 0.6453(9) 0.103(5) Uani 0.57 d P
C28A C 0.6456(22) 0.0388(11) 0.6818(12) 0.096(7) Uani 0.43 d P
C29 C 0.6581(13) 0.2027(11) 0.6987(7) 0.067(3) Uani 0.57 d P
C29A C 0.6720(23) 0.1975(14) 0.6770(11) 0.087(7) Uani 0.43 d P
C31 C 0.2975(4) 0.2948(2) 0.9165(2) 0.0402(8) Uani 1 d .
C32 C 0.4290(4) 0.3258(2) 0.9289(2) 0.0487(9) Uani 1 d .
C33 C 0.5085(4) 0.2737(2) 0.8981(2) 0.0462(9) Uani 1 d .
C34 C 0.1707(4) 0.3256(3) 0.9409(2) 0.0465(9) Uani 1 d .
C35 C 0.1838(6) 0.4150(3) 0.9640(3) 0.0745(15) Uani 1 d .
H35A H 0.2446(26) 0.4168(4) 1.0021(9) 0.075 Uiso 1 calc R
H35B H 0.0967(8) 0.4356(8) 0.9716(15) 0.075 Uiso 1 calc R
H35C H 0.2185(32) 0.4497(5) 0.9331(7) 0.075 Uiso 1 calc R
C36 C 0.1318(5) 0.2654(3) 0.9911(2) 0.0660(13) Uani 1 d .
H36A H 0.2024(15) 0.2645(15) 1.0256(7) 0.066 Uiso 1 calc R
H36B H 0.1191(30) 0.2096(5) 0.9740(5) 0.066 Uiso 1 calc R
H36C H 0.0493(17) 0.2844(12) 1.0053(10) 0.066 Uiso 1 calc R
C37 C 0.6564(4) 0.2778(3) 0.8921(3) 0.0618(12) Uani 1 d .
C38 C 0.7140(12) 0.3622(7) 0.8908(12) 0.131(8) Uani 0.58 d P
C38A C 0.6674(13) 0.3222(12) 0.8322(8) 0.090(5) Uani 0.42 d P
C39 C 0.7331(9) 0.2232(9) 0.9492(5) 0.086(3) Uani 0.58 d P
C39A C 0.7253(17) 0.3311(19) 0.9566(12) 0.141(10) Uani 0.42 d P
B1 B 0.4600(4) 0.1326(3) 0.8336(2) 0.0403(9) Uani 1 d .
H0 H 0.5693 0.1200 0.8370 0.091 Uiso 1 d .
H2A H 0.1907 0.3122 0.7180 0.058 Uiso 1 d .
H2B H 0.2817 0.3087 0.7817 0.058 Uiso 1 d .
H12 H 0.3504 -0.1196 0.9221 0.064 Uiso 1 d .
H14 H 0.0277 -0.0061 0.9032 0.081 Uiso 1 d .
H17 H 0.6417 0.0218 0.9106 0.081 Uiso 1 d .
H22 H 0.3552 0.1235 0.6174 0.062 Uiso 1 d .
H32 H 0.4578 0.3742 0.9536 0.058 Uiso 1 d .
H34 H 0.1011 0.3248 0.9068 0.056 Uiso 1 d .

loop_
_atom_type_symbol
_atom_type_description
_atom_type_scat_dispersion_real
_atom_type_scat_dispersion_imag
_atom_type_scat_source
C C 0.0033 0.0016 'International Tables Vol C Tables 4.2.6.8 and 6.1.1.4'
H H 0.0000 0.0000 'International Tables Vol C Tables 4.2.6.8 and 6.1.1.4'
N N 0.0061 0.0033 'International Tables Vol C Tables 4.2.6.8 and 6.1.1.4'
O O 0.0106 0.0060 'International Tables Vol C Tables 4.2.6.8 and 6.1.1.4'
Ni Ni 0.3393 1.1124 'International Tables Vol C Tables 4.2.6.8 and 6.1.1.4'
B B 0.0013 0.0007 'International Tables Vol C Tables 4.2.6.8 and 6.1.1.4'

loop_
_geom_angle_atom_site_label_1
_geom_angle_atom_site_label_2
_geom_angle_atom_site_label_3
_geom_angle
C4 Ni1 C1 87.2(2)
C4 Ni1 N21 131.0(2)
C1 Ni1 N21 89.80(14)
C4 Ni1 N31 129.8(2)
C1 Ni1 N31 87.71(14)
N21 Ni1 N31 98.86(13)
C4 Ni1 N11 101.1(2)
C1 Ni1 N11 171.74(15)
N21 Ni1 N11 85.12(12)
N31 Ni1 N11 86.64(12)
C11 N11 N12 106.8(3)
C11 N11 Ni1 138.6(3)
N12 N11 Ni1 114.6(2)
C13 N12 N11 109.6(3)
C13 N12 B1 130.9(3)
N11 N12 B1 119.4(3)
C21 N21 N22 108.7(3)
C21 N21 Ni1 135.4(3)
N22 N21 Ni1 115.9(2)
N21 N22 C23 107.5(3)
N21 N22 B1 118.9(3)
C23 N22 B1 133.1(3)
C31 N31 N32 107.6(3)
C31 N31 Ni1 136.6(3)
N32 N31 Ni1 113.9(2)
C33 N32 N31 109.1(3)
C33 N32 B1 131.4(3)
N31 N32 B1 119.0(3)
O1 C1 C2 120.1(4)
O1 C1 Ni1 124.2(3)
C2 C1 Ni1 115.7(3)
C1 C2 C3 112.2(4)
O2 C4 Ni1 177.0(4)
N11 C11 C12 109.7(4)
N11 C11 C14 121.5(4)
C12 C11 C14 128.8(4)
C13 C12 C11 106.5(3)
N12 C13 C12 107.5(3)
N12 C13 C17 123.4(4)
C12 C13 C17 129.1(4)
C15 C14 C11 113.1(5)
C15 C14 C16 97.5(7)
C11 C14 C16 108.2(4)
C19 C17 C13 114.3(5)
C19 C17 C18 109.7(5)
C13 C17 C18 109.6(5)
N21 C21 C22 109.5(4)
N21 C21 C24 121.5(3)
C22 C21 C24 128.9(4)
C23 C22 C21 106.0(4)
N22 C23 C22 108.2(3)
N22 C23 C27 121.4(4)
C22 C23 C27 130.4(4)
C25A C24 C21 105.0(10)
C25A C24 C26 133.7(11)
C21 C24 C26 116.8(6)
C25A C24 C26A 119.9(12)
C21 C24 C26A 105.4(7)
C26 C24 C26A 31.8(6)
C25A C24 C25 30.8(10)
C21 C24 C25 111.4(6)
C26 C24 C25 110.1(8)
C26A C24 C25 89.6(9)
C25A C25 C24 66.1(22)
C25 C25A C24 83.1(28)
C26A C26 C24 80.4(14)
C26 C26A C24 67.8(13)
C29 C27 C23 108.7(6)
C29 C27 C28A 127.1(9)
C23 C27 C28A 114.5(10)
C29 C27 C29A 18.6(10)
C23 C27 C29A 115.0(9)
C28A C27 C29A 110.7(10)
C29 C27 C28 110.3(9)
C23 C27 C28 103.9(7)
C28A C27 C28 31.2(9)
C29A C27 C28 91.7(10)
C28A C28 C27 62.4(20)
C28 C28A C27 86.4(19)
C29A C29 C27 97.5(43)
C29 C29A C27 64.0(36)
N31 C31 C32 109.4(3)
N31 C31 C34 121.6(3)
C32 C31 C34 128.9(3)
C33 C32 C31 106.4(3)
N32 C33 C32 107.6(4)
N32 C33 C37 121.8(4)
C32 C33 C37 130.6(4)
C31 C34 C35 112.2(4)
C31 C34 C36 110.0(3)
C35 C34 C36 111.8(4)
C38A C37 C38 58.6(11)
C38A C37 C33 105.9(6)
C38 C37 C33 115.9(6)
C38A C37 C39 146.7(7)
C38 C37 C39 110.7(10)
C33 C37 C39 106.9(5)
C38A C37 C39A 114.4(13)
C38 C37 C39A 55.9(12)
C33 C37 C39A 104.7(8)
C39 C37 C39A 62.3(11)
C39A C38 C38A 131.9(15)
C39A C38 C37 70.3(11)
C38A C38 C37 61.8(9)
C37 C38A C38 59.6(9)
C37 C39 C39A 61.2(9)
C38 C39A C37 53.8(8)
C38 C39A C39 103.8(15)
C37 C39A C39 56.5(9)
N22 B1 N12 107.5(3)
N22 B1 N32 110.1(3)
N12 B1 N32 108.4(3)

loop_
_geom_bond_atom_site_label_1
_geom_bond_atom_site_label_2
_geom_bond_distance
Ni1 C4 1.767(5)
Ni1 C1 1.947(4)
Ni1 N21 2.018(3)
Ni1 N31 2.034(3)
Ni1 N11 2.058(3)
O1 C1 1.192(5)
O2 C4 1.126(6)
N11 C11 1.335(5)
N11 N12 1.373(4)
N12 C13 1.355(5)
N12 B1 1.541(5)
N21 C21 1.324(5)
N21 N22 1.370(4)
N22 C23 1.380(5)
N22 B1 1.537(6)
N31 C31 1.323(5)
N31 N32 1.370(4)
N32 C33 1.358(5)
N32 B1 1.543(5)
C1 C2 1.527(6)
C2 C3 1.517(6)
C11 C12 1.389(6)
C11 C14 1.504(6)
C12 C13 1.373(6)
C13 C17 1.508(6)
C14 C15 1.438(8)
C14 C16 1.617(10)
C17 C19 1.385(8)
C17 C18 1.567(8)
C21 C22 1.395(5)
C21 C24 1.509(6)
C22 C23 1.374(6)
C23 C27 1.503(6)
C24 C25A 1.46(3)
C24 C26 1.498(11)
C24 C26A 1.596(15)
C24 C25 1.585(12)
C25 C25A 0.82(3)
C26 C26A 0.85(2)
C27 C29 1.44(2)
C27 C28A 1.49(2)
C27 C29A 1.59(2)
C27 C28 1.68(2)
C28 C28A 0.87(3)
C29 C29A 0.51(2)
C31 C32 1.395(6)
C31 C34 1.508(5)
C32 C33 1.369(6)
C33 C37 1.497(6)
C34 C35 1.499(6)
C34 C36 1.527(6)
C37 C38A 1.49(2)
C37 C38 1.455(11)
C37 C39 1.617(11)
C37 C39A 1.70(2)
C38 C39A 1.49(3)
C38 C38A 1.44(3)
C39 C39A 1.72(3)
